data_7252097
loop_
_publ_author_name
'Meng, Jiantao'
'Su, Yahui'
'Zhu, Hang'
'Chen, Wenrui'
'Chen, An'
'Su, Yuan'
'Cai, Ting'

_publ_section_title
;
 Continuous Control of Thermal Responses in Dynamic Crystals via Solid
 Solution Engineering
;
_journal_name_full CrystEngComm
_journal_paper_doi 10.1039/D6CE00302H
_journal_year 2026
_chemical_formula_moiety 'C10 H15 N5 O3'
_chemical_formula_sum 'C10 H15 N5 O3'
_chemical_formula_weight 253.27
_space_group_crystal_system monoclinic
_space_group_IT_number 14
_space_group_name_Hall '-P 2ybc'
_space_group_name_H-M_alt 'P 1 21/c 1'
_atom_sites_solution_hydrogens geom
_audit_creation_date 2023-06-05
_audit_creation_method
;
Olex2 1.2
(compiled 2018.05.29 svn.r3508 for OlexSys, GUI svn.r5506)
;
_audit_update_record
;
2026-01-05 deposited with the CCDC.	2026-06-08 downloaded from the CCDC.
;
_cell_angle_alpha 90
_cell_angle_beta 99.8830(10)
_cell_angle_gamma 90
_cell_formula_units_Z 4
_cell_length_a 11.8369(3)
_cell_length_b 10.8946(3)
_cell_length_c 8.9309(2)
_cell_measurement_reflns_used 9727
_cell_measurement_temperature 380(2)
_cell_measurement_theta_max 68.272
_cell_measurement_theta_min 4.058
_cell_volume 1134.62(5)
_computing_cell_refinement 'SAINT V8.40B (?, 2016)'
_computing_data_reduction 'SAINT V8.40B (?, 2016)'
_computing_molecular_graphics 'Olex2 (Dolomanov et al., 2009)'
_computing_publication_material 'Olex2 (Dolomanov et al., 2009)'
_computing_structure_refinement 'ShelXL (Sheldrick, 2015)'
_computing_structure_solution 'SHELXT 2018/2 (Sheldrick, 2018)'
_diffrn_ambient_temperature 380.15
_diffrn_measured_fraction_theta_full 0.985
_diffrn_measured_fraction_theta_max 0.985
_diffrn_measurement_device_type 'Bruker APEX-II CCD'
_diffrn_measurement_method '\f and \w scans'
_diffrn_radiation_type CuK\a
_diffrn_radiation_wavelength 1.54178
_diffrn_reflns_av_R_equivalents 0.0444
_diffrn_reflns_av_unetI/netI 0.0315
_diffrn_reflns_Laue_measured_fraction_full 0.985
_diffrn_reflns_Laue_measured_fraction_max 0.985
_diffrn_reflns_limit_h_max 14
_diffrn_reflns_limit_h_min -14
_diffrn_reflns_limit_k_max 13
_diffrn_reflns_limit_k_min -13
_diffrn_reflns_limit_l_max 10
_diffrn_reflns_limit_l_min -10
_diffrn_reflns_number 13070
_diffrn_reflns_point_group_measured_fraction_full 0.985
_diffrn_reflns_point_group_measured_fraction_max 0.985
_diffrn_reflns_theta_full 67.679
_diffrn_reflns_theta_max 68.266
_diffrn_reflns_theta_min 6.466
_diffrn_standards_number 0
_exptl_absorpt_coefficient_mu 0.947
_exptl_absorpt_correction_T_max 0.7531
_exptl_absorpt_correction_T_min 0.4089
_exptl_absorpt_correction_type multi-scan
_exptl_absorpt_process_details
'SADABS-2016/2 (Bruker,2016/2) was used for absorption correction. wR2(int) was 0.1481 before and 0.0999 after correction. The Ratio of minimum to maximum transmission is 0.5430. The \l/2 correction factor is Not present.'
_exptl_crystal_colour 'clear light colourless'
_exptl_crystal_colour_lustre clear
_exptl_crystal_colour_modifier light
_exptl_crystal_colour_primary colourless
_exptl_crystal_density_diffrn 1.483
_exptl_crystal_description block
_exptl_crystal_F_000 536
_exptl_crystal_size_max 0.35
_exptl_crystal_size_mid 0.2
_exptl_crystal_size_min 0.12
_refine_diff_density_max 0.400
_refine_diff_density_min -0.221
_refine_diff_density_rms 0.039
_refine_ls_extinction_method none
_refine_ls_goodness_of_fit_ref 1.041
_refine_ls_hydrogen_treatment constr
_refine_ls_matrix_type full
_refine_ls_number_parameters 165
_refine_ls_number_reflns 2050
_refine_ls_number_restraints 0
_refine_ls_restrained_S_all 1.041
_refine_ls_R_factor_all 0.0488
_refine_ls_R_factor_gt 0.0470
_refine_ls_shift/su_max 0.000
_refine_ls_shift/su_mean 0.000
_refine_ls_structure_factor_coef Fsqd
_refine_ls_weighting_details 'w=1/[\s^2^(Fo^2^)+(0.0650P)^2^+0.4535P] where P=(Fo^2^+2Fc^2^)/3'
_refine_ls_weighting_scheme calc
_refine_ls_wR_factor_gt 0.1268
_refine_ls_wR_factor_ref 0.1282
_reflns_Friedel_coverage 0.000
_reflns_number_gt 1930
_reflns_number_total 2050
_reflns_threshold_expression 'I > 2\s(I)'
_cod_data_source_file d6ce00302h12.cif
_cod_data_source_block cu_20230531pcv_gcv_380k_0ma_a_pl_sq
_cod_database_code 7252097
_shelx_shelxl_version_number 2016/6
_shelx_space_group_comment
;
The symmetry employed for this shelxl refinement is uniquely defined
by the following loop, which should always be used as a source of
symmetry information in preference to the above space-group names.
They are only intended as comments.
;
_shelx_estimated_absorpt_t_max 0.895
_shelx_estimated_absorpt_t_min 0.733
_olex2_refinement_description
;
1. Fixed Uiso
 At 1.2 times of:
  All C(H) groups, All C(H,H) groups, All N(H) groups, All N(H,H) groups
 At 1.5 times of:
  All O(H) groups
2.a Ternary CH refined with riding coordinates:
 C13(H13)
2.b Secondary CH2 refined with riding coordinates:
 C11(H11A,H11B), C12(H12A,H12B), C14(H14A,H14B), C15(H15A,H15B)
2.c Aromatic/amide H refined with riding coordinates:
 N8(H8), C16(H16)
2.d X=CH2 refined with riding coordinates:
 N9(H9A,H9B)
2.e Idealised tetrahedral OH refined as rotating group:
 O1(H1), O2(H2)
;
_olex2_submission_special_instructions 'No special instructions were received'

loop_
_space_group_symop_operation_xyz
'x, y, z'
'-x, y+1/2, -z+1/2'
'-x, -y, -z'
'x, -y-1/2, z-1/2'

loop_
_atom_site_label
_atom_site_type_symbol
_atom_site_fract_x
_atom_site_fract_y
_atom_site_fract_z
_atom_site_U_iso_or_equiv
_atom_site_adp_type
_atom_site_occupancy
_atom_site_site_symmetry_order
_atom_site_calc_flag
_atom_site_refinement_flags_posn
_atom_site_refinement_flags_adp
_atom_site_refinement_flags_occupancy
_atom_site_disorder_assembly
_atom_site_disorder_group
O1 O -0.62267(17) 0.44117(18) -0.74318(18) 0.0838(6) Uani 1 1 d . . . . .
H1 H -0.668093 0.395072 -0.795344 0.126 Uiso 1 1 calc GR . . . .
O2 O -0.72791(13) 0.71297(19) -0.8088(2) 0.0802(5) Uani 1 1 d . . . . .
H2 H -0.782250 0.735637 -0.769869 0.120 Uiso 1 1 calc GR . . . .
O10 O 0.06507(11) 0.72725(12) -0.18620(15) 0.0552(4) Uani 1 1 d . . . . .
N5 N -0.22135(11) 0.59654(12) -0.56335(15) 0.0396(4) Uani 1 1 d . . . . .
N6 N -0.08705(12) 0.53178(12) -0.37214(17) 0.0435(4) Uani 1 1 d . . . . .
N7 N -0.19640(11) 0.81725(12) -0.53815(15) 0.0390(3) Uani 1 1 d . . . . .
N8 N -0.04775(11) 0.86481(12) -0.33264(15) 0.0408(4) Uani 1 1 d . . . . .
H8 H -0.011501 0.923010 -0.279771 0.049 Uiso 1 1 calc R . . . .
N9 N -0.14482(13) 1.01751(13) -0.47908(19) 0.0549(4) Uani 1 1 d . . . . .
H9A H -0.196311 1.042742 -0.552479 0.066 Uiso 1 1 calc R . . . .
H9B H -0.102267 1.069617 -0.423082 0.066 Uiso 1 1 calc R . . . .
C11 C -0.57111(17) 0.5167(2) -0.8370(2) 0.0619(6) Uani 1 1 d . . . . .
H11A H -0.624751 0.532957 -0.929821 0.074 Uiso 1 1 calc R . . . .
H11B H -0.504931 0.475292 -0.864164 0.074 Uiso 1 1 calc R . . . .
C12 C -0.62957(16) 0.6985(2) -0.6942(3) 0.0596(5) Uani 1 1 d . . . . .
H12A H -0.649117 0.649064 -0.612039 0.072 Uiso 1 1 calc R . . . .
H12B H -0.604213 0.778242 -0.653301 0.072 Uiso 1 1 calc R . . . .
C13 C -0.53362(14) 0.63723(18) -0.7585(2) 0.0474(4) Uani 1 1 d . . . . .
H13 H -0.511983 0.692491 -0.835439 0.057 Uiso 1 1 calc R . . . .
C14 C -0.42988(14) 0.62512(18) -0.63199(19) 0.0457(4) Uani 1 1 d . . . . .
H14A H -0.419367 0.701884 -0.576319 0.055 Uiso 1 1 calc R . . . .
H14B H -0.445522 0.561899 -0.561839 0.055 Uiso 1 1 calc R . . . .
C15 C -0.31994(14) 0.59371(17) -0.68728(19) 0.0445(4) Uani 1 1 d . . . . .
H15A H -0.326556 0.512493 -0.732449 0.053 Uiso 1 1 calc R . . . .
H15B H -0.307683 0.651820 -0.765201 0.053 Uiso 1 1 calc R . . . .
C16 C -0.16761(14) 0.49886(16) -0.4837(2) 0.0437(4) Uani 1 1 d . . . . .
H16 H -0.186727 0.417441 -0.506890 0.052 Uiso 1 1 calc R . . . .
C17 C -0.17067(12) 0.69979(14) -0.49564(17) 0.0354(4) Uani 1 1 d . . . . .
C18 C -0.08790(13) 0.65854(14) -0.37809(18) 0.0375(4) Uani 1 1 d . . . . .
C19 C -0.01730(13) 0.74587(15) -0.29015(19) 0.0393(4) Uani 1 1 d . . . . .
C20 C -0.13099(13) 0.89771(14) -0.45211(18) 0.0383(4) Uani 1 1 d . . . . .

loop_
_atom_site_aniso_label
_atom_site_aniso_U_11
_atom_site_aniso_U_22
_atom_site_aniso_U_33
_atom_site_aniso_U_23
_atom_site_aniso_U_13
_atom_site_aniso_U_12
O1 0.0985(13) 0.0799(12) 0.0639(10) 0.0003(8) -0.0116(9) -0.0289(10)
O2 0.0426(8) 0.1050(13) 0.0848(11) -0.0080(10) -0.0120(8) 0.0157(8)
O10 0.0436(7) 0.0475(7) 0.0626(8) 0.0064(6) -0.0241(6) -0.0038(5)
N5 0.0301(7) 0.0408(7) 0.0436(7) -0.0035(6) -0.0060(5) -0.0025(5)
N6 0.0363(7) 0.0378(7) 0.0518(8) 0.0017(6) -0.0058(6) -0.0006(6)
N7 0.0307(7) 0.0394(7) 0.0424(7) 0.0032(6) -0.0063(5) -0.0006(5)
N8 0.0336(7) 0.0366(7) 0.0464(8) 0.0004(6) -0.0093(6) -0.0051(5)
N9 0.0471(8) 0.0394(8) 0.0674(10) 0.0064(7) -0.0207(7) -0.0034(6)
C11 0.0389(9) 0.0888(15) 0.0537(11) -0.0129(10) -0.0039(8) -0.0006(10)
C12 0.0390(10) 0.0669(13) 0.0675(12) -0.0105(10) -0.0062(9) -0.0001(9)
C13 0.0321(8) 0.0620(11) 0.0443(9) 0.0064(8) -0.0038(7) -0.0048(7)
C14 0.0315(8) 0.0625(11) 0.0396(8) 0.0029(8) -0.0033(7) -0.0066(7)
C15 0.0337(8) 0.0532(10) 0.0418(9) -0.0069(7) -0.0074(7) -0.0029(7)
C16 0.0364(8) 0.0371(8) 0.0538(10) -0.0021(7) -0.0027(7) -0.0020(6)
C17 0.0267(7) 0.0391(8) 0.0383(8) -0.0004(6) -0.0005(6) -0.0024(6)
C18 0.0292(7) 0.0371(8) 0.0426(8) 0.0026(6) -0.0042(6) -0.0004(6)
C19 0.0301(8) 0.0410(9) 0.0428(8) 0.0039(7) -0.0051(6) -0.0012(6)
C20 0.0289(8) 0.0401(8) 0.0425(9) 0.0037(7) -0.0034(6) -0.0013(6)

loop_
_atom_type_symbol
_atom_type_description
_atom_type_scat_dispersion_real
_atom_type_scat_dispersion_imag
_atom_type_scat_source
C C 0.0181 0.0091 'International Tables Vol C Tables 4.2.6.8 and 6.1.1.4'
H H 0.0000 0.0000 'International Tables Vol C Tables 4.2.6.8 and 6.1.1.4'
N N 0.0311 0.0180 'International Tables Vol C Tables 4.2.6.8 and 6.1.1.4'
O O 0.0492 0.0322 'International Tables Vol C Tables 4.2.6.8 and 6.1.1.4'

loop_
_geom_angle_atom_site_label_1
_geom_angle_atom_site_label_2
_geom_angle_atom_site_label_3
_geom_angle
_geom_angle_site_symmetry_1
_geom_angle_site_symmetry_3
_geom_angle_publ_flag
C11 O1 H1 109.5 . . ?
C12 O2 H2 109.5 . . ?
C16 N5 C15 127.81(14) . . ?
C17 N5 C15 125.76(13) . . ?
C17 N5 C16 106.22(13) . . ?
C16 N6 C18 104.22(14) . . ?
C20 N7 C17 112.44(13) . . ?
C19 N8 H8 117.3 . . ?
C20 N8 H8 117.3 . . ?
C20 N8 C19 125.35(13) . . ?
H9A N9 H9B 120.0 . . ?
C20 N9 H9A 120.0 . . ?
C20 N9 H9B 120.0 . . ?
O1 C11 H11A 109.4 . . ?
O1 C11 H11B 109.4 . . ?
O1 C11 C13 110.96(17) . . ?
H11A C11 H11B 108.0 . . ?
C13 C11 H11A 109.4 . . ?
C13 C11 H11B 109.4 . . ?
O2 C12 H12A 109.5 . . ?
O2 C12 H12B 109.5 . . ?
O2 C12 C13 110.57(17) . . ?
H12A C12 H12B 108.1 . . ?
C13 C12 H12A 109.5 . . ?
C13 C12 H12B 109.5 . . ?
C11 C13 H13 107.4 . . ?
C11 C13 C14 113.67(16) . . ?
C12 C13 C11 112.20(15) . . ?
C12 C13 H13 107.4 . . ?
C12 C13 C14 108.57(15) . . ?
C14 C13 H13 107.4 . . ?
C13 C14 H14A 108.7 . . ?
C13 C14 H14B 108.7 . . ?
H14A C14 H14B 107.6 . . ?
C15 C14 C13 114.03(14) . . ?
C15 C14 H14A 108.7 . . ?
C15 C14 H14B 108.7 . . ?
N5 C15 C14 111.61(14) . . ?
N5 C15 H15A 109.3 . . ?
N5 C15 H15B 109.3 . . ?
C14 C15 H15A 109.3 . . ?
C14 C15 H15B 109.3 . . ?
H15A C15 H15B 108.0 . . ?
N5 C16 H16 123.4 . . ?
N6 C16 N5 113.27(15) . . ?
N6 C16 H16 123.4 . . ?
N5 C17 C18 105.59(13) . . ?
N7 C17 N5 126.39(13) . . ?
N7 C17 C18 128.02(14) . . ?
N6 C18 C17 110.70(14) . . ?
N6 C18 C19 130.70(14) . . ?
C17 C18 C19 118.55(14) . . ?
O10 C19 N8 119.55(14) . . ?
O10 C19 C18 128.25(15) . . ?
N8 C19 C18 112.19(13) . . ?
N7 C20 N8 123.32(14) . . ?
N7 C20 N9 120.13(14) . . ?
N9 C20 N8 116.54(14) . . ?

loop_
_geom_bond_atom_site_label_1
_geom_bond_atom_site_label_2
_geom_bond_distance
_geom_bond_site_symmetry_2
_geom_bond_publ_flag
O1 H1 0.8200 . ?
O1 C11 1.388(3) . ?
O2 H2 0.8200 . ?
O2 C12 1.421(2) . ?
O10 C19 1.242(2) . ?
N5 C15 1.4644(19) . ?
N5 C16 1.374(2) . ?
N5 C17 1.366(2) . ?
N6 C16 1.305(2) . ?
N6 C18 1.382(2) . ?
N7 C17 1.355(2) . ?
N7 C20 1.324(2) . ?
N8 H8 0.8600 . ?
N8 C19 1.381(2) . ?
N8 C20 1.370(2) . ?
N9 H9A 0.8600 . ?
N9 H9B 0.8600 . ?
N9 C20 1.332(2) . ?
C11 H11A 0.9700 . ?
C11 H11B 0.9700 . ?
C11 C13 1.519(3) . ?
C12 H12A 0.9700 . ?
C12 H12B 0.9700 . ?
C12 C13 1.513(3) . ?
C13 H13 0.9800 . ?
C13 C14 1.525(2) . ?
C14 H14A 0.9700 . ?
C14 H14B 0.9700 . ?
C14 C15 1.508(2) . ?
C15 H15A 0.9700 . ?
C15 H15B 0.9700 . ?
C16 H16 0.9300 . ?
C17 C18 1.382(2) . ?
C18 C19 1.412(2) . ?

loop_
_geom_torsion_atom_site_label_1
_geom_torsion_atom_site_label_2
_geom_torsion_atom_site_label_3
_geom_torsion_atom_site_label_4
_geom_torsion
_geom_torsion_site_symmetry_1
_geom_torsion_site_symmetry_2
_geom_torsion_site_symmetry_3
_geom_torsion_site_symmetry_4
_geom_torsion_publ_flag
O1 C11 C13 C12 -51.4(2) . . . . ?
O1 C11 C13 C14 72.3(2) . . . . ?
O2 C12 C13 C11 -54.2(2) . . . . ?
O2 C12 C13 C14 179.37(17) . . . . ?
N5 C17 C18 N6 -0.16(18) . . . . ?
N5 C17 C18 C19 177.47(14) . . . . ?
N6 C18 C19 O10 1.3(3) . . . . ?
N6 C18 C19 N8 -179.55(17) . . . . ?
N7 C17 C18 N6 -179.27(15) . . . . ?
N7 C17 C18 C19 -1.6(3) . . . . ?
C11 C13 C14 C15 68.2(2) . . . . ?
C12 C13 C14 C15 -166.18(17) . . . . ?
C13 C14 C15 N5 173.74(15) . . . . ?
C15 N5 C16 N6 -175.32(16) . . . . ?
C15 N5 C17 N7 -5.5(3) . . . . ?
C15 N5 C17 C18 175.40(15) . . . . ?
C16 N5 C15 C14 100.1(2) . . . . ?
C16 N5 C17 N7 179.42(15) . . . . ?
C16 N5 C17 C18 0.29(17) . . . . ?
C16 N6 C18 C17 -0.04(19) . . . . ?
C16 N6 C18 C19 -177.29(18) . . . . ?
C17 N5 C15 C14 -73.9(2) . . . . ?
C17 N5 C16 N6 -0.3(2) . . . . ?
C17 N7 C20 N8 -0.7(2) . . . . ?
C17 N7 C20 N9 179.73(15) . . . . ?
C17 C18 C19 O10 -175.75(17) . . . . ?
C17 C18 C19 N8 3.4(2) . . . . ?
C18 N6 C16 N5 0.2(2) . . . . ?
C19 N8 C20 N7 3.1(3) . . . . ?
C19 N8 C20 N9 -177.35(16) . . . . ?
C20 N7 C17 N5 -178.81(15) . . . . ?
C20 N7 C17 C18 0.1(2) . . . . ?
C20 N8 C19 O10 174.98(16) . . . . ?
C20 N8 C19 C18 -4.2(2) . . . . ?
